data_7243432
loop_
_publ_author_name
'Lima, Daisy J. B.'
'Almeida, Renata G.'
'Jardim, Guilherme A. M.'
'Barbosa, Breno P. A.'
'Santos, Augusto C. C.'
'Valen\,ca, Wagner O.'
'Scheide, Marcos R.'
'Gatto, Claudia C.'
'de Carvalho, Guilherme G. C.'
'Costa, Pedro M. S.'
'Pessoa, Claudia'
'Pereira, Cynthia L. M.'
'Jacob, Claus'
'Braga, Antonio L.'
'da Silva J\'unior, Eufr\^anio N.'

_publ_section_title
;
 It takes two to tango: synthesis of cytotoxic quinones containing two
 redox active centers with potential antitumor activity
;
_journal_name_full 'RSC Medicinal Chemistry'
_journal_paper_doi 10.1039/D1MD00168J
_journal_year 2021
_chemical_formula_moiety 'C25 H23 N3 O3 Se'
_chemical_formula_sum 'C25 H23 N3 O3 Se'
_chemical_formula_weight 492.42
_space_group_crystal_system triclinic
_space_group_IT_number 2
_space_group_name_Hall '-P 1'
_space_group_name_H-M_alt 'P -1'
_atom_sites_solution_hydrogens geom
_audit_creation_method SHELXL-2016/4
_audit_update_record
;
2020-02-17 deposited with the CCDC.	2021-08-11 downloaded from the CCDC.
;
_cell_angle_alpha 69.978(4)
_cell_angle_beta 81.094(4)
_cell_angle_gamma 78.524(4)
_cell_formula_units_Z 2
_cell_length_a 7.5730(17)
_cell_length_b 11.910(3)
_cell_length_c 15.396(4)
_cell_measurement_reflns_used 1679
_cell_measurement_temperature 293(2)
_cell_measurement_theta_max 16.63
_cell_measurement_theta_min 2.66
_cell_volume 1272.9(5)
_computing_cell_refinement 'SAINT V8.38A (Bruker AXS Inc., 2017)'
_computing_data_collection 'Bruker Instrument Service v2018.1.0.3'
_computing_data_reduction 'SAINT V8.38A (Bruker AXS Inc., 2017)'
_computing_structure_refinement 'SHELXL-2016/6 (Sheldrick, 2016)'
_computing_structure_solution 'SHELXT 2014/5 (Sheldrick, 2014)'
_diffrn_ambient_temperature 293(2)
_diffrn_measured_fraction_theta_full 1.000
_diffrn_measured_fraction_theta_max 0.997
_diffrn_measurement_device_type 'Bruker APEX-II CCD'
_diffrn_measurement_method '\f and \w scans'
_diffrn_radiation_type MoK\a
_diffrn_radiation_wavelength 0.71073
_diffrn_reflns_av_R_equivalents 0.1064
_diffrn_reflns_av_unetI/netI 0.0958
_diffrn_reflns_Laue_measured_fraction_full 1.000
_diffrn_reflns_Laue_measured_fraction_max 0.997
_diffrn_reflns_limit_h_max 9
_diffrn_reflns_limit_h_min -9
_diffrn_reflns_limit_k_max 14
_diffrn_reflns_limit_k_min -14
_diffrn_reflns_limit_l_max 18
_diffrn_reflns_limit_l_min -18
_diffrn_reflns_number 29902
_diffrn_reflns_point_group_measured_fraction_full 1.000
_diffrn_reflns_point_group_measured_fraction_max 0.997
_diffrn_reflns_theta_full 25.242
_diffrn_reflns_theta_max 25.462
_diffrn_reflns_theta_min 1.414
_exptl_absorpt_coefficient_mu 1.503
_exptl_absorpt_correction_T_max 0.7452
_exptl_absorpt_correction_T_min 0.5965
_exptl_absorpt_correction_type multi-scan
_exptl_absorpt_process_details
;
SADABS-2016/2 (Bruker,2016/2) was used for absorption correction.
;
_exptl_crystal_colour orange
_exptl_crystal_density_diffrn 1.285
_exptl_crystal_description block
_exptl_crystal_F_000 504
_exptl_crystal_size_max 0.333
_exptl_crystal_size_mid 0.151
_exptl_crystal_size_min 0.094
_refine_diff_density_max 0.259
_refine_diff_density_min -0.139
_refine_diff_density_rms 0.037
_refine_ls_extinction_method none
_refine_ls_goodness_of_fit_ref 0.910
_refine_ls_hydrogen_treatment constr
_refine_ls_matrix_type full
_refine_ls_number_parameters 294
_refine_ls_number_reflns 4729
_refine_ls_number_restraints 0
_refine_ls_restrained_S_all 0.910
_refine_ls_R_factor_all 0.1206
_refine_ls_R_factor_gt 0.0552
_refine_ls_shift/su_max 0.057
_refine_ls_shift/su_mean 0.002
_refine_ls_structure_factor_coef Fsqd
_refine_ls_weighting_details 'w=1/[\s^2^(Fo^2^)+(0.0636P)^2^] where P=(Fo^2^+2Fc^2^)/3'
_refine_ls_weighting_scheme calc
_refine_ls_wR_factor_gt 0.1199
_refine_ls_wR_factor_ref 0.1394
_reflns_Friedel_coverage 0.000
_reflns_number_gt 2413
_reflns_number_total 4729
_reflns_threshold_expression 'I > 2\s(I)'
_cod_data_source_file d1md00168j2.cif
_cod_data_source_block shelx
_cod_database_code 7243432
_shelx_space_group_comment
;
The symmetry employed for this shelxl refinement is uniquely defined
by the following loop, which should always be used as a source of
symmetry information in preference to the above space-group names.
They are only intended as comments.
;
_shelx_estimated_absorpt_t_min 0.634
_shelx_estimated_absorpt_t_max 0.872

loop_
_space_group_symop_operation_xyz
'x, y, z'
'-x, -y, -z'

loop_
_atom_site_label
_atom_site_type_symbol
_atom_site_fract_x
_atom_site_fract_y
_atom_site_fract_z
_atom_site_U_iso_or_equiv
_atom_site_adp_type
_atom_site_occupancy
_atom_site_site_symmetry_order
_atom_site_calc_flag
_atom_site_refinement_flags_posn
_atom_site_refinement_flags_adp
_atom_site_refinement_flags_occupancy
_atom_site_disorder_assembly
_atom_site_disorder_group
SE Se 0.37051(7) 0.53226(5) 0.15904(3) 0.0826(12) Uani 1 1 d . . . . .
O2 O 1.0059(4) 0.6301(3) 0.5674(2) 0.0701(15) Uani 1 1 d . . . . .
O1 O 0.9390(4) 0.9000(3) 0.2717(2) 0.0725(15) Uani 1 1 d . . . . .
O3 O 1.2275(4) 0.7672(3) 0.5950(2) 0.0764(15) Uani 1 1 d . . . . .
N1 N 0.5765(5) 0.6168(3) 0.3996(2) 0.0607(15) Uani 1 1 d . . . . .
N3 N 0.3256(5) 0.6092(4) 0.3586(3) 0.0700(16) Uani 1 1 d . . . . .
C17 C 0.4491(5) 0.5230(4) 0.3357(3) 0.0504(15) Uani 1 1 d . . . . .
C3 C 1.0323(5) 0.7251(4) 0.5063(3) 0.0527(16) Uani 1 1 d . . . . .
N2 N 0.4020(6) 0.6667(4) 0.3976(3) 0.0790(17) Uani 1 1 d . . . . .
C1 C 1.0053(5) 0.8717(4) 0.3535(3) 0.0553(16) Uani 1 1 d . . . . .
C2 C 0.9597(5) 0.7698(4) 0.4190(3) 0.0528(16) Uani 1 1 d . . . . .
C6 C 1.1152(5) 0.9524(4) 0.3644(3) 0.0541(16) Uani 1 1 d . . . . .
C5 C 1.1877(5) 0.9194(4) 0.4497(3) 0.0526(16) Uani 1 1 d . . . . .
C12 C 0.8139(6) 0.8134(4) 0.2826(3) 0.0611(17) Uani 1 1 d . . . . .
C16 C 0.6112(5) 0.5266(4) 0.3622(3) 0.0550(16) Uani 1 1 d . . . . .
H16 H 0.721349 0.477701 0.355906 0.066 Uiso 1 1 calc R U . . .
C4 C 1.1571(5) 0.8028(4) 0.5238(3) 0.0578(16) Uani 1 1 d . . . . .
C18 C 0.3961(6) 0.4450(4) 0.2908(3) 0.0609(16) Uani 1 1 d . . . . .
H18A H 0.282241 0.419034 0.321328 0.073 Uiso 1 1 calc R U . . .
H18B H 0.487170 0.373423 0.297147 0.073 Uiso 1 1 calc R U . . .
C19 C 0.2039(6) 0.4454(4) 0.1378(3) 0.0611(17) Uani 1 1 d . . . . .
C11 C 0.8488(6) 0.7119(4) 0.3769(3) 0.0691(18) Uani 1 1 d . . . . .
H11 H 0.929452 0.643904 0.362668 0.083 Uiso 1 1 calc R U . . .
C7 C 1.1494(6) 1.0582(4) 0.2953(4) 0.0708(18) Uani 1 1 d . . . . .
H7 H 1.103985 1.079581 0.238124 0.085 Uiso 1 1 calc R U . . .
C24 C 0.0419(6) 0.4313(4) 0.1915(3) 0.0688(17) Uani 1 1 d . . . . .
H24 H 0.012402 0.463013 0.240325 0.083 Uiso 1 1 calc R U . . .
C10 C 1.2858(5) 0.9950(4) 0.4663(4) 0.0675(17) Uani 1 1 d . . . . .
H10 H 1.330856 0.974721 0.523445 0.081 Uiso 1 1 calc R U . . .
C15 C 0.6969(7) 0.6629(5) 0.4401(3) 0.0823(19) Uani 1 1 d . . . . .
H15A H 0.744940 0.597784 0.492856 0.099 Uiso 1 1 calc R U . . .
H15B H 0.626197 0.725837 0.463260 0.099 Uiso 1 1 calc R U . . .
C23 C -0.0764(6) 0.3704(5) 0.1731(4) 0.0820(19) Uani 1 1 d . . . . .
H23 H -0.184125 0.360264 0.211019 0.098 Uiso 1 1 calc R U . . .
C22 C -0.0425(8) 0.3241(5) 0.1015(4) 0.0810(19) Uani 1 1 d . . . . .
C20 C 0.2411(7) 0.3992(5) 0.0646(3) 0.0795(19) Uani 1 1 d . . . . .
H20 H 0.350095 0.407107 0.027526 0.095 Uiso 1 1 calc R U . . .
C9 C 1.3162(7) 1.1018(5) 0.3962(5) 0.084(2) Uani 1 1 d . . . . .
H9 H 1.381464 1.153427 0.406922 0.101 Uiso 1 1 calc R U . . .
C8 C 1.2509(7) 1.1317(4) 0.3114(4) 0.087(2) Uani 1 1 d . . . . .
H8 H 1.275465 1.202167 0.264581 0.104 Uiso 1 1 calc R U . . .
C21 C 0.1174(9) 0.3416(5) 0.0466(4) 0.089(2) Uani 1 1 d . . . . .
H21 H 0.142678 0.313643 -0.004168 0.107 Uiso 1 1 calc R U . . .
C14 C 0.6301(6) 0.8896(5) 0.2756(4) 0.104(2) Uani 1 1 d . . . . .
H14A H 0.595757 0.913725 0.330089 0.156 Uiso 1 1 calc R U . . .
H14B H 0.543642 0.843683 0.270573 0.156 Uiso 1 1 calc R U . . .
H14C H 0.633377 0.960259 0.221651 0.156 Uiso 1 1 calc R U . . .
C13 C 0.8712(9) 0.7641(5) 0.2018(4) 0.111(2) Uani 1 1 d . . . . .
H13A H 0.856007 0.829167 0.144340 0.166 Uiso 1 1 calc R U . . .
H13B H 0.797826 0.704901 0.206348 0.166 Uiso 1 1 calc R U . . .
H13C H 0.996039 0.727294 0.203549 0.166 Uiso 1 1 calc R U . . .
C25 C -0.1766(9) 0.2590(5) 0.0819(5) 0.130(3) Uani 1 1 d . . . . .
H25A H -0.246072 0.221881 0.138710 0.195 Uiso 1 1 calc R U . . .
H25B H -0.112479 0.197822 0.056140 0.195 Uiso 1 1 calc R U . . .
H25C H -0.256235 0.315906 0.038558 0.195 Uiso 1 1 calc R U . . .

loop_
_atom_site_aniso_label
_atom_site_aniso_U_11
_atom_site_aniso_U_22
_atom_site_aniso_U_33
_atom_site_aniso_U_23
_atom_site_aniso_U_13
_atom_site_aniso_U_12
SE 0.0959(13) 0.0964(13) 0.0598(12) -0.0136(5) -0.0084(3) -0.0451(4)
O2 0.062(2) 0.084(3) 0.054(2) 0.0025(18) -0.0162(15) -0.0255(17)
O1 0.079(2) 0.075(2) 0.062(2) -0.0021(17) -0.0251(17) -0.0298(17)
O3 0.084(3) 0.090(3) 0.063(2) -0.0212(19) -0.0250(18) -0.0239(19)
N1 0.072(3) 0.066(3) 0.057(3) -0.021(2) -0.0110(19) -0.032(2)
N3 0.057(3) 0.076(3) 0.091(3) -0.042(2) -0.010(2) -0.012(2)
C17 0.047(3) 0.051(3) 0.057(3) -0.021(2) -0.001(2) -0.014(2)
C3 0.041(3) 0.065(3) 0.051(3) -0.015(2) -0.010(2) -0.008(2)
N2 0.067(3) 0.087(3) 0.096(3) -0.045(3) -0.006(2) -0.014(2)
C1 0.045(3) 0.060(3) 0.059(3) -0.014(2) -0.011(2) -0.010(2)
C2 0.050(3) 0.060(3) 0.052(3) -0.017(2) -0.008(2) -0.014(2)
C6 0.049(3) 0.048(3) 0.065(3) -0.016(2) -0.015(2) 0.000(2)
C5 0.037(2) 0.049(3) 0.074(3) -0.026(2) -0.007(2) 0.000(2)
C12 0.063(3) 0.066(3) 0.055(3) -0.010(2) -0.017(2) -0.020(2)
C16 0.046(3) 0.055(3) 0.062(3) -0.013(2) -0.006(2) -0.012(2)
C4 0.049(3) 0.070(3) 0.057(3) -0.027(3) -0.007(2) -0.003(2)
C18 0.061(3) 0.062(3) 0.065(3) -0.021(2) -0.014(2) -0.012(2)
C19 0.063(3) 0.064(3) 0.054(3) -0.016(2) -0.010(2) -0.008(2)
C11 0.060(3) 0.088(4) 0.063(3) -0.013(3) -0.021(2) -0.030(3)
C7 0.066(3) 0.051(3) 0.090(4) -0.008(3) -0.023(3) -0.010(2)
C24 0.059(3) 0.096(4) 0.059(3) -0.033(3) -0.011(2) -0.009(3)
C10 0.050(3) 0.071(4) 0.095(4) -0.044(3) -0.018(2) 0.000(2)
C15 0.090(4) 0.106(4) 0.066(3) -0.023(3) -0.017(3) -0.049(3)
C23 0.060(3) 0.106(4) 0.076(4) -0.019(3) -0.013(3) -0.018(3)
C22 0.090(4) 0.075(4) 0.081(4) -0.014(3) -0.038(3) -0.018(3)
C20 0.077(4) 0.100(4) 0.063(3) -0.032(3) -0.005(3) -0.011(3)
C9 0.074(4) 0.059(4) 0.132(5) -0.040(4) -0.022(3) -0.014(3)
C8 0.087(4) 0.053(3) 0.116(5) -0.012(3) -0.026(3) -0.014(3)
C21 0.120(5) 0.099(4) 0.066(4) -0.043(3) -0.022(4) -0.018(4)
C14 0.061(4) 0.089(4) 0.138(5) -0.005(4) -0.027(3) 0.002(3)
C13 0.163(6) 0.099(4) 0.073(4) -0.029(3) 0.013(4) -0.044(4)
C25 0.143(6) 0.109(5) 0.160(7) -0.037(5) -0.071(5) -0.042(4)

loop_
_atom_type_symbol
_atom_type_description
_atom_type_scat_dispersion_real
_atom_type_scat_dispersion_imag
_atom_type_scat_source
C C 0.0033 0.0016 'International Tables Vol C Tables 4.2.6.8 and 6.1.1.4'
H H 0.0000 0.0000 'International Tables Vol C Tables 4.2.6.8 and 6.1.1.4'
N N 0.0061 0.0033 'International Tables Vol C Tables 4.2.6.8 and 6.1.1.4'
O O 0.0106 0.0060 'International Tables Vol C Tables 4.2.6.8 and 6.1.1.4'
Se Se -0.0929 2.2259 'International Tables Vol C Tables 4.2.6.8 and 6.1.1.4'

loop_
_geom_angle_atom_site_label_1
_geom_angle_atom_site_label_2
_geom_angle_atom_site_label_3
_geom_angle
_geom_angle_site_symmetry_1
_geom_angle_site_symmetry_3
_geom_angle_publ_flag
C19 SE C18 99.55(18) . . ?
C1 O1 C12 107.3(3) . . ?
N2 N1 C16 110.9(3) . . ?
N2 N1 C15 119.0(4) . . ?
C16 N1 C15 130.1(4) . . ?
N2 N3 C17 110.0(3) . . ?
N3 C17 C16 107.7(4) . . ?
N3 C17 C18 120.5(4) . . ?
C16 C17 C18 131.8(4) . . ?
O2 C3 C2 125.0(4) . . ?
O2 C3 C4 118.4(4) . . ?
C2 C3 C4 116.6(4) . . ?
N3 N2 N1 106.6(4) . . ?
O1 C1 C2 115.5(4) . . ?
O1 C1 C6 118.0(4) . . ?
C2 C1 C6 126.4(4) . . ?
C1 C2 C3 121.0(4) . . ?
C1 C2 C11 108.7(4) . . ?
C3 C2 C11 129.8(4) . . ?
C7 C6 C5 119.7(4) . . ?
C7 C6 C1 123.1(4) . . ?
C5 C6 C1 117.2(4) . . ?
C10 C5 C6 120.1(4) . . ?
C10 C5 C4 119.7(4) . . ?
C6 C5 C4 120.2(4) . . ?
O1 C12 C14 104.2(4) . . ?
O1 C12 C13 105.5(4) . . ?
C14 C12 C13 112.3(4) . . ?
O1 C12 C11 105.6(3) . . ?
C14 C12 C11 117.0(4) . . ?
C13 C12 C11 111.0(4) . . ?
N1 C16 C17 104.8(4) . . ?
N1 C16 H16 127.6 . . ?
C17 C16 H16 127.6 . . ?
O3 C4 C5 122.1(4) . . ?
O3 C4 C3 119.4(4) . . ?
C5 C4 C3 118.4(4) . . ?
C17 C18 SE 110.5(3) . . ?
C17 C18 H18A 109.5 . . ?
SE C18 H18A 109.5 . . ?
C17 C18 H18B 109.5 . . ?
SE C18 H18B 109.5 . . ?
H18A C18 H18B 108.1 . . ?
C24 C19 C20 118.3(4) . . ?
C24 C19 SE 121.4(4) . . ?
C20 C19 SE 120.2(4) . . ?
C15 C11 C2 113.4(4) . . ?
C15 C11 C12 120.2(4) . . ?
C2 C11 C12 101.1(3) . . ?
C15 C11 H11 107.1 . . ?
C2 C11 H11 107.1 . . ?
C12 C11 H11 107.1 . . ?
C8 C7 C6 119.9(5) . . ?
C8 C7 H7 120.0 . . ?
C6 C7 H7 120.0 . . ?
C23 C24 C19 119.9(5) . . ?
C23 C24 H24 120.1 . . ?
C19 C24 H24 120.1 . . ?
C5 C10 C9 119.1(5) . . ?
C5 C10 H10 120.4 . . ?
C9 C10 H10 120.4 . . ?
N1 C15 C11 115.2(4) . . ?
N1 C15 H15A 108.5 . . ?
C11 C15 H15A 108.5 . . ?
N1 C15 H15B 108.5 . . ?
C11 C15 H15B 108.5 . . ?
H15A C15 H15B 107.5 . . ?
C22 C23 C24 122.8(5) . . ?
C22 C23 H23 118.6 . . ?
C24 C23 H23 118.6 . . ?
C23 C22 C21 116.9(5) . . ?
C23 C22 C25 121.6(6) . . ?
C21 C22 C25 121.4(6) . . ?
C21 C20 C19 120.2(5) . . ?
C21 C20 H20 119.9 . . ?
C19 C20 H20 119.9 . . ?
C8 C9 C10 120.7(4) . . ?
C8 C9 H9 119.7 . . ?
C10 C9 H9 119.7 . . ?
C9 C8 C7 120.4(5) . . ?
C9 C8 H8 119.8 . . ?
C7 C8 H8 119.8 . . ?
C22 C21 C20 121.8(5) . . ?
C22 C21 H21 119.1 . . ?
C20 C21 H21 119.1 . . ?
C12 C14 H14A 109.5 . . ?
C12 C14 H14B 109.5 . . ?
H14A C14 H14B 109.5 . . ?
C12 C14 H14C 109.5 . . ?
H14A C14 H14C 109.5 . . ?
H14B C14 H14C 109.5 . . ?
C12 C13 H13A 109.5 . . ?
C12 C13 H13B 109.5 . . ?
H13A C13 H13B 109.5 . . ?
C12 C13 H13C 109.5 . . ?
H13A C13 H13C 109.5 . . ?
H13B C13 H13C 109.5 . . ?
C22 C25 H25A 109.5 . . ?
C22 C25 H25B 109.5 . . ?
H25A C25 H25B 109.5 . . ?
C22 C25 H25C 109.5 . . ?
H25A C25 H25C 109.5 . . ?
H25B C25 H25C 109.5 . . ?

loop_
_geom_bond_atom_site_label_1
_geom_bond_atom_site_label_2
_geom_bond_distance
_geom_bond_site_symmetry_2
_geom_bond_publ_flag
SE C19 1.910(4) . ?
SE C18 1.957(4) . ?
O2 C3 1.228(5) . ?
O1 C1 1.337(5) . ?
O1 C12 1.487(5) . ?
O3 C4 1.199(4) . ?
N1 N2 1.337(5) . ?
N1 C16 1.348(5) . ?
N1 C15 1.459(5) . ?
N3 N2 1.308(5) . ?
N3 C17 1.349(5) . ?
C17 C16 1.366(5) . ?
C17 C18 1.475(5) . ?
C3 C2 1.419(5) . ?
C3 C4 1.556(6) . ?
C1 C2 1.352(5) . ?
C1 C6 1.455(5) . ?
C2 C11 1.519(5) . ?
C6 C7 1.382(6) . ?
C6 C5 1.402(5) . ?
C5 C10 1.381(5) . ?
C5 C4 1.499(6) . ?
C12 C14 1.500(6) . ?
C12 C13 1.521(6) . ?
C12 C11 1.558(6) . ?
C16 H16 0.9300 . ?
C18 H18A 0.9700 . ?
C18 H18B 0.9700 . ?
C19 C24 1.375(6) . ?
C19 C20 1.384(6) . ?
C11 C15 1.464(6) . ?
C11 H11 0.9800 . ?
C7 C8 1.377(6) . ?
C7 H7 0.9300 . ?
C24 C23 1.375(6) . ?
C24 H24 0.9300 . ?
C10 C9 1.391(7) . ?
C10 H10 0.9300 . ?
C15 H15A 0.9700 . ?
C15 H15B 0.9700 . ?
C23 C22 1.361(7) . ?
C23 H23 0.9300 . ?
C22 C21 1.373(7) . ?
C22 C25 1.515(6) . ?
C20 C21 1.375(7) . ?
C20 H20 0.9300 . ?
C9 C8 1.374(7) . ?
C9 H9 0.9300 . ?
C8 H8 0.9300 . ?
C21 H21 0.9300 . ?
C14 H14A 0.9600 . ?
C14 H14B 0.9600 . ?
C14 H14C 0.9600 . ?
C13 H13A 0.9600 . ?
C13 H13B 0.9600 . ?
C13 H13C 0.9600 . ?
C25 H25A 0.9600 . ?
C25 H25B 0.9600 . ?
C25 H25C 0.9600 . ?
